data_7204694
loop_
_publ_author_name
'Werndrup, Pia'
'Verdenelli, Martine'
'Chassagneux, Fernand'
'Parola, Stephane'
'Kessler, Vadim G.'

_publ_section_title
;
 Powders and dense thin films of late transition metal oxide
 nanocomposites from structurally characterized single-source
 precursorsElectronic supplementary information (ESI) available:
 further figures and crystallographic details. See
 http://www.rsc.org/suppdata/jm/b3/b306282a/
;
_journal_issue 3
_journal_name_full 'Journal of Materials Chemistry'
_journal_page_first 344
_journal_paper_doi 10.1039/b306282a
_journal_volume 14
_journal_year 2004
_chemical_formula_sum 'C17 H37 Co O8 Ta'
_chemical_formula_weight 609.35
_chemical_name_systematic
;
?
;
_space_group_IT_number 2
_symmetry_cell_setting triclinic
_symmetry_space_group_name_Hall '-P 1'
_symmetry_space_group_name_H-M 'P -1'
_atom_sites_solution_hydrogens geom
_atom_sites_solution_primary direct
_atom_sites_solution_secondary difmap
_audit_creation_method SHELXL-97
_cell_angle_alpha 69.327(4)
_cell_angle_beta 85.781(4)
_cell_angle_gamma 70.693(4)
_cell_formula_units_Z 2
_cell_length_a 9.814(3)
_cell_length_b 11.804(3)
_cell_length_c 12.086(3)
_cell_measurement_reflns_used 3670(I>2sigma(I))
_cell_measurement_temperature 295(2)
_cell_measurement_theta_max 28.00
_cell_measurement_theta_min 1.95
_cell_volume 1234.8(6)
_computing_cell_refinement 'Bruker SAINTPLUS'
_computing_data_collection 'Bruker SMART'
_computing_data_reduction 'Bruker SAINTPLUS'
_computing_molecular_graphics 'Bruker SHELXTL-NT'
_computing_publication_material 'Bruker SHELXTL-NT'
_computing_structure_refinement 'SHELXL-97 (Sheldrick, 1997)'
_computing_structure_solution 'SHELXS-97 (Sheldrick, 1990)'
_diffrn_ambient_temperature 295(2)
_diffrn_measured_fraction_theta_full 0.985
_diffrn_measured_fraction_theta_max 0.985
_diffrn_measurement_device_type 'Bruker SMART CCD 1k'
_diffrn_measurement_method 'Bruker SMART'
_diffrn_radiation_monochromator graphite
_diffrn_radiation_source 'fine-focus sealed tube'
_diffrn_radiation_type MoK\a
_diffrn_radiation_wavelength 0.71073
_diffrn_reflns_av_R_equivalents 0.0717
_diffrn_reflns_av_sigmaI/netI 0.1244
_diffrn_reflns_limit_h_max 9
_diffrn_reflns_limit_h_min -9
_diffrn_reflns_limit_k_max 11
_diffrn_reflns_limit_k_min -8
_diffrn_reflns_limit_l_max 11
_diffrn_reflns_limit_l_min -10
_diffrn_reflns_number 3758
_diffrn_reflns_theta_full 20.00
_diffrn_reflns_theta_max 20.00
_diffrn_reflns_theta_min 1.95
_exptl_absorpt_coefficient_mu 5.133
_exptl_absorpt_correction_T_max 0.3081
_exptl_absorpt_correction_T_min 0.2333
_exptl_absorpt_correction_type empirical
_exptl_absorpt_process_details 'Bruker SADABS'
_exptl_crystal_colour violet
_exptl_crystal_density_diffrn 1.639
_exptl_crystal_density_meas ?
_exptl_crystal_density_method .
_exptl_crystal_description prism
_exptl_crystal_F_000 606
_exptl_crystal_size_max 0.40
_exptl_crystal_size_mid 0.35
_exptl_crystal_size_min 0.30
_refine_diff_density_max 1.271
_refine_diff_density_min -1.474
_refine_diff_density_rms 0.144
_refine_ls_extinction_method none
_refine_ls_goodness_of_fit_ref 0.868
_refine_ls_hydrogen_treatment mixed
_refine_ls_matrix_type full
_refine_ls_number_parameters 244
_refine_ls_number_reflns 2274
_refine_ls_number_restraints 0
_refine_ls_restrained_S_all 0.868
_refine_ls_R_factor_all 0.0818
_refine_ls_R_factor_gt 0.0605
_refine_ls_shift/su_max 0.003
_refine_ls_shift/su_mean 0.000
_refine_ls_structure_factor_coef Fsqd
_refine_ls_weighting_details 'calc w=1/[\s^2^(Fo^2^)+(0.0739P)^2^+0.0000P] where P=(Fo^2^+2Fc^2^)/3'
_refine_ls_weighting_scheme calc
_refine_ls_wR_factor_gt 0.1312
_refine_ls_wR_factor_ref 0.1351
_reflns_number_gt 1487
_reflns_number_total 2274
_reflns_threshold_expression >2sigma(I)
_cod_data_source_file b306282a.txt
_cod_data_source_block cotaet1m
_cod_depositor_comments
;
The following automatic conversions were performed:
'_symmetry_cell_setting' value 'Triclinic' changed to 'triclinic'
according to '/home/saulius/struct/CIF-dictionaries/cif_core.dic'
dictionary named 'cif_core.dic' version 2.4.1 from
2010-06-29.

'_exptl_absorpt_correction_type' value 'Empirical' changed to
'empirical' according to
'/home/saulius/struct/CIF-dictionaries/cif_core.dic' dictionary named
'cif_core.dic' version 2.4.1 from 2010-06-29.

Automatic conversion script
Id: cif_fix_enum 1527 2010-12-29 10:47:43Z saulius 
;
_cod_original_cell_volume 1234.7(5)
_cod_original_sg_symbol_H-M P-1
_cod_database_code 7204694

loop_
_symmetry_equiv_pos_as_xyz
'x, y, z'
'-x, -y, -z'

loop_
_atom_site_label
_atom_site_type_symbol
_atom_site_fract_x
_atom_site_fract_y
_atom_site_fract_z
_atom_site_U_iso_or_equiv
_atom_site_adp_type
_atom_site_occupancy
_atom_site_symmetry_multiplicity
_atom_site_calc_flag
_atom_site_refinement_flags
_atom_site_disorder_assembly
_atom_site_disorder_group
Ta1 Ta 0.32087(9) 0.19904(8) 0.30347(7) 0.0729(4) Uani 1 1 d . . .
Co1 Co 0.4093(2) 0.0745(2) 0.59059(19) 0.0658(7) Uani 1 1 d . . .
O1 O 0.2692(16) 0.3590(14) 0.3088(13) 0.120(6) Uani 1 1 d . . .
O6 O 0.3953(12) 0.0193(13) 0.3128(11) 0.088(4) Uani 1 1 d . . .
O3 O 0.4161(14) 0.2436(14) 0.1663(14) 0.109(5) Uani 1 1 d . . .
O4 O 0.2447(12) 0.1354(12) 0.4652(10) 0.091(4) Uani 1 1 d . . .
O2 O 0.1444(13) 0.2157(13) 0.2367(11) 0.103(4) Uani 1 1 d . . .
O5 O 0.5104(10) 0.1217(12) 0.4147(9) 0.083(4) Uani 1 1 d . . .
O7 O 0.3775(13) 0.2453(12) 0.6056(12) 0.078(4) Uani 1 1 d . . .
C13 C 0.304(3) 0.290(2) 0.679(2) 0.084(6) Uani 1 1 d . . .
C9 C 0.622(2) 0.178(2) 0.410(2) 0.113(8) Uani 1 1 d . . .
C11 C 0.105(3) 0.119(3) 0.501(2) 0.128(9) Uani 1 1 d . . .
H11A H 0.0666 0.0951 0.4436 0.154 Uiso 1 1 calc R . .
H11B H 0.1154 0.0521 0.5775 0.154 Uiso 1 1 calc R . .
C14 C 0.221(2) 0.100(3) 0.7893(19) 0.085(7) Uani 1 1 d . . .
C15 C 0.299(3) 0.424(2) 0.668(2) 0.155(11) Uani 1 1 d . . .
H15A H 0.3564 0.4555 0.6047 0.233 Uiso 1 1 calc R . .
H15B H 0.3357 0.4215 0.7411 0.233 Uiso 1 1 calc R . .
H15C H 0.2005 0.4807 0.6528 0.233 Uiso 1 1 calc R . .
C5 C 0.496(4) 0.235(3) 0.065(3) 0.200(17) Uani 1 1 d . . .
H5A H 0.5984 0.2034 0.0866 0.241 Uiso 1 1 calc R . .
H5B H 0.4752 0.1730 0.0388 0.241 Uiso 1 1 calc R . .
C7 C 0.362(3) -0.028(2) 0.209(3) 0.149(13) Uani 1 1 d . . .
H7A H 0.3063 0.0441 0.1428 0.179 Uiso 1 1 calc R . .
H7B H 0.4509 -0.0736 0.1811 0.179 Uiso 1 1 calc R . .
C12 C 0.010(3) 0.238(3) 0.506(2) 0.172(13) Uani 1 1 d . . .
H12A H -0.0841 0.2304 0.5264 0.257 Uiso 1 1 calc R . .
H12B H 0.0024 0.3037 0.4299 0.257 Uiso 1 1 calc R . .
H12C H 0.0468 0.2589 0.5645 0.257 Uiso 1 1 calc R . .
C2 C 0.208(4) 0.571(3) 0.262(3) 0.218(17) Uani 1 1 d . . .
H2A H 0.1503 0.6357 0.2932 0.327 Uiso 1 1 calc R . .
H2B H 0.1667 0.5863 0.1868 0.327 Uiso 1 1 calc R . .
H2C H 0.3046 0.5739 0.2539 0.327 Uiso 1 1 calc R . .
C8 C 0.295(3) -0.096(3) 0.257(3) 0.204(18) Uani 1 1 d . . .
H8A H 0.2693 -0.1285 0.2014 0.306 Uiso 1 1 calc R . .
H8B H 0.2088 -0.0494 0.2851 0.306 Uiso 1 1 calc R . .
H8C H 0.3521 -0.1664 0.3220 0.306 Uiso 1 1 calc R . .
C1 C 0.209(6) 0.467(4) 0.330(4) 0.32(4) Uani 1 1 d . . .
H1A H 0.1090 0.4735 0.3455 0.389 Uiso 1 1 calc R . .
H1B H 0.2544 0.4552 0.4037 0.389 Uiso 1 1 calc R . .
C10A C 0.588(4) 0.311(4) 0.375(3) 0.12(2) Uiso 0.62(6) 1 d P . .
C10B C 0.663(5) 0.250(5) 0.309(5) 0.07(2) Uiso 0.38(6) 1 d P . .
O8 O 0.2864(13) 0.0324(13) 0.7302(12) 0.083(4) Uani 1 1 d . . .
C16 C 0.227(2) 0.223(3) 0.767(2) 0.103(7) Uani 1 1 d . . .
H16A H 0.1740 0.2664 0.8160 0.124 Uiso 1 1 calc R . .
C17 C 0.126(3) 0.054(2) 0.885(2) 0.149(10) Uani 1 1 d . . .
H17A H 0.1309 -0.0312 0.8924 0.224 Uiso 1 1 calc R . .
H17B H 0.0278 0.1101 0.8647 0.224 Uiso 1 1 calc R . .
H17C H 0.1574 0.0534 0.9582 0.224 Uiso 1 1 calc R . .
C6 C 0.468(5) 0.335(4) -0.015(4) 0.28(3) Uani 1 1 d . . .
H6A H 0.5234 0.3241 -0.0817 0.419 Uiso 1 1 calc R . .
H6B H 0.4917 0.3959 0.0093 0.419 Uiso 1 1 calc R . .
H6C H 0.3668 0.3666 -0.0373 0.419 Uiso 1 1 calc R . .
C4 C -0.050(6) 0.295(9) 0.120(5) 0.28(3) Uani 1 1 d . . .
C3A C 0.021(8) 0.372(8) 0.132(5) 0.20(4) Uiso 0.65(15) 1 d P . .
C3B C 0.059(16) 0.267(12) 0.112(9) 0.16(7) Uiso 0.35(15) 1 d P . .

loop_
_atom_site_aniso_label
_atom_site_aniso_U_11
_atom_site_aniso_U_22
_atom_site_aniso_U_33
_atom_site_aniso_U_23
_atom_site_aniso_U_13
_atom_site_aniso_U_12
Ta1 0.0670(6) 0.0779(7) 0.0677(6) -0.0199(4) -0.0100(4) -0.0191(4)
Co1 0.0591(16) 0.0771(18) 0.0660(17) -0.0297(13) -0.0008(13) -0.0224(13)
O1 0.128(12) 0.070(11) 0.108(12) -0.007(9) -0.015(9) 0.013(9)
O6 0.049(7) 0.130(11) 0.085(9) -0.036(8) -0.018(7) -0.027(7)
O3 0.073(10) 0.132(12) 0.121(13) -0.060(10) 0.004(9) -0.016(8)
O4 0.047(8) 0.135(11) 0.078(9) -0.016(8) -0.011(7) -0.032(7)
O2 0.081(9) 0.135(12) 0.098(10) -0.021(9) -0.027(8) -0.056(8)
O5 0.033(7) 0.144(11) 0.058(7) -0.031(7) -0.007(6) -0.015(7)
O7 0.070(9) 0.081(10) 0.082(10) -0.035(8) -0.005(7) -0.014(7)
C13 0.081(17) 0.087(19) 0.092(18) -0.045(15) -0.026(14) -0.019(14)
C9 0.078(15) 0.099(19) 0.17(2) -0.006(15) -0.036(15) -0.073(14)
C11 0.11(2) 0.17(3) 0.099(19) -0.042(18) -0.032(17) -0.05(2)
C14 0.052(14) 0.12(2) 0.076(17) -0.020(16) -0.003(12) -0.032(14)
C15 0.22(3) 0.09(2) 0.14(2) -0.036(16) -0.02(2) -0.027(19)
C5 0.17(3) 0.16(3) 0.18(4) -0.03(3) 0.00(3) 0.03(3)
C7 0.10(2) 0.069(19) 0.22(4) 0.014(19) -0.04(2) -0.023(15)
C12 0.11(2) 0.25(4) 0.11(2) -0.06(2) -0.020(17) 0.00(2)
C2 0.28(4) 0.16(3) 0.20(4) -0.04(3) 0.04(3) -0.07(3)
C8 0.14(3) 0.17(4) 0.24(4) 0.00(3) 0.00(3) -0.05(2)
C1 0.48(8) 0.15(4) 0.18(4) 0.02(3) 0.04(5) 0.00(5)
O8 0.068(9) 0.098(10) 0.084(10) -0.042(8) 0.003(7) -0.017(7)
C16 0.092(18) 0.11(2) 0.11(2) -0.066(17) 0.009(15) -0.019(16)
C17 0.16(2) 0.16(2) 0.11(2) -0.045(17) 0.049(19) -0.046(19)
C6 0.31(6) 0.21(4) 0.22(5) 0.03(3) 0.02(4) -0.07(4)
C4 0.15(4) 0.39(7) 0.35(6) -0.15(5) -0.01(4) -0.14(4)

loop_
_atom_type_symbol
_atom_type_description
_atom_type_scat_dispersion_real
_atom_type_scat_dispersion_imag
_atom_type_scat_source
C C 0.0033 0.0016 'International Tables Vol C Tables 4.2.6.8 and 6.1.1.4'
H H 0.0000 0.0000 'International Tables Vol C Tables 4.2.6.8 and 6.1.1.4'
O O 0.0106 0.0060 'International Tables Vol C Tables 4.2.6.8 and 6.1.1.4'
Co Co 0.3494 0.9721 'International Tables Vol C Tables 4.2.6.8 and 6.1.1.4'
Ta Ta -0.7052 6.5227 'International Tables Vol C Tables 4.2.6.8 and 6.1.1.4'

loop_
_geom_angle_atom_site_label_1
_geom_angle_atom_site_label_2
_geom_angle_atom_site_label_3
_geom_angle
_geom_angle_site_symmetry_1
_geom_angle_site_symmetry_3
_geom_angle_publ_flag
O1 Ta1 O3 92.1(7) . . ?
O1 Ta1 O2 97.2(7) . . ?
O3 Ta1 O2 98.7(6) . . ?
O1 Ta1 O6 173.0(6) . . ?
O3 Ta1 O6 89.5(6) . . ?
O2 Ta1 O6 89.3(5) . . ?
O1 Ta1 O4 90.7(6) . . ?
O3 Ta1 O4 171.8(5) . . ?
O2 Ta1 O4 88.5(5) . . ?
O6 Ta1 O4 86.9(5) . . ?
O1 Ta1 O5 96.5(6) . . ?
O3 Ta1 O5 94.1(5) . . ?
O2 Ta1 O5 160.8(5) . . ?
O6 Ta1 O5 76.6(5) . . ?
O4 Ta1 O5 77.9(4) . . ?
O8 Co1 O7 89.4(5) . . ?
O8 Co1 O6 95.5(5) . 2_656 ?
O7 Co1 O6 96.4(5) . 2_656 ?
O8 Co1 O4 95.0(5) . . ?
O7 Co1 O4 96.8(5) . . ?
O6 Co1 O4 163.2(5) 2_656 . ?
O8 Co1 O5 94.9(5) . 2_656 ?
O7 Co1 O5 168.5(4) . 2_656 ?
O6 Co1 O5 72.5(5) 2_656 2_656 ?
O4 Co1 O5 93.5(5) . 2_656 ?
O8 Co1 O5 168.7(5) . . ?
O7 Co1 O5 94.9(5) . . ?
O6 Co1 O5 94.5(4) 2_656 . ?
O4 Co1 O5 74.2(4) . . ?
O5 Co1 O5 83.0(5) 2_656 . ?
C1 O1 Ta1 167(3) . . ?
C7 O6 Ta1 122.9(11) . . ?
C7 O6 Co1 119.3(12) . 2_656 ?
Ta1 O6 Co1 110.6(6) . 2_656 ?
C5 O3 Ta1 160.6(19) . . ?
C11 O4 Ta1 130.9(12) . . ?
C11 O4 Co1 120.3(11) . . ?
Ta1 O4 Co1 108.6(5) . . ?
C3B O2 Ta1 141(5) . . ?
C3B O2 C3A 42(4) . . ?
Ta1 O2 C3A 124(3) . . ?
C9 O5 Ta1 127.6(11) . . ?
C9 O5 Co1 114.2(12) . 2_656 ?
Ta1 O5 Co1 100.1(5) . 2_656 ?
C9 O5 Co1 114.1(12) . . ?
Ta1 O5 Co1 98.7(4) . . ?
Co1 O5 Co1 97.0(5) 2_656 . ?
C13 O7 Co1 128.0(15) . . ?
O7 C13 C16 124(2) . . ?
O7 C13 C15 116(2) . . ?
C16 C13 C15 120(3) . . ?
C10B C9 O5 124(3) . . ?
C10B C9 C10A 56(2) . . ?
O5 C9 C10A 121(2) . . ?
C12 C11 O4 108(2) . . ?
O8 C14 C16 123(2) . . ?
O8 C14 C17 121(3) . . ?
C16 C14 C17 117(3) . . ?
C6 C5 O3 113(4) . . ?
C8 C7 O6 103(4) . . ?
C2 C1 O1 124(5) . . ?
C10B C10A C9 59(3) . . ?
C9 C10B C10A 64(3) . . ?
C14 O8 Co1 129.1(15) . . ?
C13 C16 C14 127(2) . . ?
C3B C4 C3A 63(7) . . ?
C3B C3A C4 46(6) . . ?
C3B C3A O2 57(6) . . ?
C4 C3A O2 83(4) . . ?
C4 C3B C3A 72(9) . . ?
C4 C3B O2 112(10) . . ?
C3A C3B O2 82(8) . . ?

loop_
_geom_bond_atom_site_label_1
_geom_bond_atom_site_label_2
_geom_bond_distance
_geom_bond_site_symmetry_2
_geom_bond_publ_flag
Ta1 O1 1.810(16) . ?
Ta1 O3 1.838(17) . ?
Ta1 O2 1.886(12) . ?
Ta1 O6 1.967(14) . ?
Ta1 O4 2.015(12) . ?
Ta1 O5 2.116(10) . ?
Co1 O8 2.013(14) . ?
Co1 O7 2.008(14) . ?
Co1 O6 2.068(11) 2_656 ?
Co1 O4 2.061(12) . ?
Co1 O5 2.209(13) 2_656 ?
Co1 O5 2.244(11) . ?
O1 C1 1.32(5) . ?
O6 C7 1.63(4) . ?
O6 Co1 2.068(11) 2_656 ?
O3 C5 1.42(4) . ?
O4 C11 1.46(2) . ?
O2 C3B 1.59(12) . ?
O2 C3A 1.89(6) . ?
O5 C9 1.44(2) . ?
O5 Co1 2.209(13) 2_656 ?
O7 C13 1.25(2) . ?
C13 C16 1.42(3) . ?
C13 C15 1.53(3) . ?
C9 C10B 1.34(5) . ?
C9 C10A 1.41(4) . ?
C11 C12 1.42(3) . ?
C14 O8 1.25(3) . ?
C14 C16 1.41(3) . ?
C14 C17 1.49(3) . ?
C5 C6 1.20(3) . ?
C7 C8 1.17(3) . ?
C2 C1 1.20(4) . ?
C10A C10B 1.30(5) . ?
C4 C3B 1.02(11) . ?
C4 C3A 1.36(8) . ?
C3A C3B 1.27(11) . ?
